data_4337247
loop_
_publ_author_name
'Bottorff, Shalina C.'
'Kasten, Benjamin B.'
'Stojakovic, Jelena'
'Moore, Adam L.'
'Macgillivray, Leonard R.'
'Benny, Paul D.'

_publ_section_title
;
 Cu-Free 1,3-Dipolar Cycloaddition Click Reactions To Form Isoxazole
 Linkers in Chelating Ligands for fac-[M(I)(CO)3](+) Centers (M = Re,
 (99m)Tc).
;
_journal_issue 4
_journal_name_full 'Inorganic chemistry'
_journal_page_first 1943
_journal_page_last 1945
_journal_paper_doi 10.1021/ic402825t
_journal_volume 53
_journal_year 2014
_chemical_formula_moiety 'C21 H16 N3 O6 Re, C H4 O'
_chemical_formula_sum 'C22 H20 N3 O7 Re'
_chemical_formula_weight 624.61
_chemical_melting_point ?
_chemical_name_common fac-[ReI(CO)3(10)]
_chemical_name_systematic
;
fac-triscarbonyl(2-(((3-phenylisoxazol-5-yl)methyl)(pyridin-2-ylmethyl)amino)acetate)rhenium(I)
;
_space_group_crystal_system triclinic
_space_group_IT_number 2
_space_group_name_Hall '-P 1'
_space_group_name_H-M_alt 'P -1'
_symmetry_space_group_name_Hall '-P 1'
_symmetry_space_group_name_H-M 'P -1'
_atom_sites_solution_hydrogens geom
_atom_sites_solution_primary direct
_atom_sites_solution_secondary difmap
_audit_creation_method SHELXL-97
_cell_angle_alpha 117.169(5)
_cell_angle_beta 101.227(5)
_cell_angle_gamma 97.439(5)
_cell_formula_units_Z 2
_cell_length_a 8.1342(8)
_cell_length_b 12.5836(13)
_cell_length_c 12.8618(13)
_cell_measurement_reflns_used 4701
_cell_measurement_temperature 190
_cell_measurement_theta_max 27.88
_cell_measurement_theta_min 1.00
_cell_volume 1112.3(2)
_computing_structure_refinement 'SHELXL-97 (Sheldrick, 2008)'
_computing_structure_solution 'SHELXS-97 (Sheldrick, 1990)'
_diffrn_ambient_temperature 190
_diffrn_measured_fraction_theta_full 0.993
_diffrn_measured_fraction_theta_max 0.993
_diffrn_measurement_device_type 'Nonius Kappa CCD'
_diffrn_measurement_method '\w scans'
_diffrn_radiation_monochromator graphite
_diffrn_radiation_source 'fine-focus sealed tube'
_diffrn_radiation_type MoK\a
_diffrn_radiation_wavelength 0.71073
_diffrn_reflns_av_R_equivalents 0.0287
_diffrn_reflns_av_sigmaI/netI 0.0474
_diffrn_reflns_limit_h_max 10
_diffrn_reflns_limit_h_min -10
_diffrn_reflns_limit_k_max 16
_diffrn_reflns_limit_k_min -16
_diffrn_reflns_limit_l_max 16
_diffrn_reflns_limit_l_min -16
_diffrn_reflns_number 9749
_diffrn_reflns_theta_full 27.87
_diffrn_reflns_theta_max 27.87
_diffrn_reflns_theta_min 3.29
_exptl_absorpt_coefficient_mu 5.512
_exptl_absorpt_correction_T_max 0.718
_exptl_absorpt_correction_T_min 0.316
_exptl_absorpt_correction_type multi-scan
_exptl_absorpt_process_details
;
CrysAlisPro, Oxford Diffraction Ltd.,
Version 1.171.34.44 (release 25-10-2010 CrysAlis171 .NET)
(compiled Oct 25 2010,18:11:34)
Empirical absorption correction using spherical harmonics,
 implemented in SCALE3 ABSPACK scaling algorithm. 
;
_exptl_crystal_colour colorless
_exptl_crystal_density_diffrn 1.865
_exptl_crystal_density_meas ?
_exptl_crystal_density_method 'not measured'
_exptl_crystal_description plate
_exptl_crystal_F_000 608
_exptl_crystal_size_max 0.24
_exptl_crystal_size_mid 0.18
_exptl_crystal_size_min 0.06
_refine_diff_density_max 2.160
_refine_diff_density_min -1.992
_refine_diff_density_rms 0.157
_refine_ls_extinction_method none
_refine_ls_goodness_of_fit_ref 1.051
_refine_ls_hydrogen_treatment mixed
_refine_ls_matrix_type full
_refine_ls_number_parameters 300
_refine_ls_number_reflns 5274
_refine_ls_number_restraints 12
_refine_ls_restrained_S_all 1.056
_refine_ls_R_factor_all 0.0440
_refine_ls_R_factor_gt 0.0326
_refine_ls_shift/su_max 0.001
_refine_ls_shift/su_mean 0.000
_refine_ls_structure_factor_coef Fsqd
_refine_ls_weighting_details 'calc w=1/[\s^2^(Fo^2^)+(0.0241P)^2^+2.9097P] where P=(Fo^2^+2Fc^2^)/3'
_refine_ls_weighting_scheme calc
_refine_ls_wR_factor_gt 0.0660
_refine_ls_wR_factor_ref 0.0713
_reflns_number_gt 4562
_reflns_number_total 5274
_reflns_threshold_expression >2\s(I)
_cod_data_source_file ic402825t_si_002.cif
_cod_data_source_block mcg1370
_cod_depositor_comments
;
The following automatic conversions were performed:

'_chemical_melting_point' value 'not measured' was changed to '?' -
the value is undefined or not given.

Automatic conversion script
Id: cif_fix_values 2281 2013-09-26 08:29:07Z andrius 

The following automatic conversions were performed:

'_exptl_crystal_density_meas' value 'not measured' was changed to '?'
- the value is perceived as not measured.

Automatic conversion script
Id: cif_fix_values 3008 2015-01-20 13:52:24Z robertas 
;
_cod_original_cell_volume 1112.28(19)
_cod_database_code 4337247

loop_
_symmetry_equiv_pos_as_xyz
'x, y, z'
'-x, -y, -z'

loop_
_atom_site_label
_atom_site_type_symbol
_atom_site_fract_x
_atom_site_fract_y
_atom_site_fract_z
_atom_site_U_iso_or_equiv
_atom_site_adp_type
_atom_site_occupancy
_atom_site_symmetry_multiplicity
_atom_site_calc_flag
_atom_site_refinement_flags
Re1 Re 0.15909(2) 0.869817(17) 0.204492(16) 0.02249(7) Uani 1 1 d .
O1 O -0.0932(5) 0.6282(3) 0.1318(4) 0.0481(10) Uani 1 1 d .
O2 O 0.3148(5) 0.9023(4) 0.4573(3) 0.0403(9) Uani 1 1 d .
O3 O -0.0954(4) 1.0110(3) 0.3211(3) 0.0392(9) Uani 1 1 d .
O4 O 0.0742(4) 0.8562(3) 0.0308(3) 0.0285(7) Uani 1 1 d .
O5 O 0.1411(5) 0.9266(3) -0.0905(3) 0.0425(9) Uani 1 1 d .
O6 O 0.6614(4) 1.2783(3) 0.4138(3) 0.0383(9) Uani 1 1 d .
N1 N 0.3451(5) 0.7839(3) 0.1163(3) 0.0231(8) Uani 1 1 d .
N2 N 0.3481(5) 1.0297(3) 0.2271(3) 0.0210(7) Uani 1 1 d .
N3 N 0.7478(5) 1.3903(4) 0.4266(4) 0.0390(11) Uani 1 1 d .
C14 C 0.4679(7) 1.3535(5) 0.3455(5) 0.0308(10) Uani 1 1 d U
H14 H 0.3627 1.3649 0.3143 0.037 Uiso 1 1 calc R
C2 C 0.2568(6) 0.8872(4) 0.3606(4) 0.0274(10) Uani 1 1 d .
C3 C -0.0009(6) 0.9583(4) 0.2750(4) 0.0271(10) Uani 1 1 d .
C16 C 0.6707(6) 1.5486(4) 0.3831(4) 0.0280(10) Uani 1 1 d .
C11 C 0.3143(6) 0.6627(4) 0.0359(4) 0.0287(10) Uani 1 1 d .
H11 H 0.2151 0.6091 0.0262 0.034 Uiso 1 1 calc R
C7 C 0.4890(5) 0.8619(4) 0.1290(4) 0.0223(9) Uani 1 1 d .
C8 C 0.6040(6) 0.8192(5) 0.0618(4) 0.0277(10) Uani 1 1 d .
H8 H 0.7018 0.8741 0.0715 0.033 Uiso 1 1 calc R
C15 C 0.6279(6) 1.4314(4) 0.3826(4) 0.0260(9) Uani 1 1 d U
C6 C 0.5165(5) 0.9942(4) 0.2226(4) 0.0235(9) Uani 1 1 d .
H6A H 0.5886 1.0463 0.2033 0.028 Uiso 1 1 calc R
H6B H 0.5768 1.0076 0.3021 0.028 Uiso 1 1 calc R
C13 C 0.4903(6) 1.2576(4) 0.3623(4) 0.0264(9) Uani 1 1 d U
C9 C 0.5718(7) 0.6951(5) -0.0192(4) 0.0339(11) Uani 1 1 d .
H9 H 0.6480 0.6651 -0.0645 0.041 Uiso 1 1 calc R
C12 C 0.3738(6) 1.1456(4) 0.3450(4) 0.0257(9) Uani 1 1 d .
H12A H 0.2615 1.1620 0.3504 0.031 Uiso 1 1 calc R
H12B H 0.4204 1.1315 0.4117 0.031 Uiso 1 1 calc R
C21 C 0.8405(7) 1.6209(5) 0.4345(5) 0.0365(12) Uani 1 1 d .
H21 H 0.9264 1.5956 0.4700 0.044 Uiso 1 1 calc R
C17 C 0.5430(7) 1.5880(5) 0.3319(4) 0.0353(11) Uani 1 1 d .
H17 H 0.4290 1.5409 0.2981 0.042 Uiso 1 1 calc R
C1 C 0.0005(6) 0.7198(5) 0.1609(4) 0.0318(11) Uani 1 1 d .
C4 C 0.1602(6) 0.9357(4) 0.0101(4) 0.0296(10) Uani 1 1 d .
C5 C 0.2814(6) 1.0502(5) 0.1224(4) 0.0302(11) Uani 1 1 d .
H5A H 0.3789 1.0784 0.1005 0.036 Uiso 1 1 calc R
H5B H 0.2207 1.1150 0.1485 0.036 Uiso 1 1 calc R
C18 C 0.5860(9) 1.6980(5) 0.3315(5) 0.0478(15) Uani 1 1 d .
H18 H 0.5001 1.7238 0.2967 0.057 Uiso 1 1 calc R
C20 C 0.8816(8) 1.7303(5) 0.4329(5) 0.0482(15) Uani 1 1 d .
H20 H 0.9955 1.7774 0.4664 0.058 Uiso 1 1 calc R
C19 C 0.7547(9) 1.7703(5) 0.3821(5) 0.0509(17) Uani 1 1 d .
H19 H 0.7822 1.8443 0.3819 0.061 Uiso 1 1 calc R
C10 C 0.4248(6) 0.6155(5) -0.0326(4) 0.0313(11) Uani 1 1 d .
H10 H 0.4008 0.5314 -0.0869 0.038 Uiso 1 1 calc R
O7 O -0.1231(5) 0.6319(4) -0.1632(4) 0.0583(12) Uani 1 1 d .
H7 H -0.0686 0.7021 -0.1102 0.087 Uiso 1 1 calc R
C22 C -0.0300(9) 0.5820(8) -0.2473(6) 0.077(2) Uani 1 1 d .
H22A H 0.0001 0.6376 -0.2764 0.116 Uiso 1 1 calc R
H22B H -0.0999 0.5042 -0.3147 0.116 Uiso 1 1 calc R
H22C H 0.0736 0.5699 -0.2083 0.116 Uiso 1 1 calc R

loop_
_atom_site_aniso_label
_atom_site_aniso_U_11
_atom_site_aniso_U_22
_atom_site_aniso_U_33
_atom_site_aniso_U_23
_atom_site_aniso_U_13
_atom_site_aniso_U_12
Re1 0.02047(10) 0.02321(10) 0.02417(10) 0.01192(8) 0.00763(7) 0.00409(7)
O1 0.048(2) 0.030(2) 0.055(2) 0.0149(19) 0.018(2) -0.0069(18)
O2 0.040(2) 0.056(2) 0.0306(19) 0.0271(19) 0.0079(16) 0.0106(18)
O3 0.0271(18) 0.040(2) 0.044(2) 0.0127(18) 0.0146(16) 0.0135(17)
O4 0.0280(17) 0.0268(17) 0.0248(16) 0.0119(14) 0.0015(13) 0.0013(14)
O5 0.056(2) 0.040(2) 0.0258(18) 0.0172(17) 0.0035(17) 0.0026(18)
O6 0.0279(18) 0.032(2) 0.054(2) 0.0273(18) -0.0013(16) 0.0019(15)
N1 0.0223(19) 0.024(2) 0.0229(18) 0.0114(16) 0.0056(15) 0.0066(16)
N2 0.0202(18) 0.0155(18) 0.0212(18) 0.0064(15) 0.0023(14) 0.0013(14)
N3 0.028(2) 0.028(2) 0.055(3) 0.024(2) -0.001(2) -0.0020(18)
C14 0.042(3) 0.037(3) 0.048(3) 0.035(2) 0.034(2) 0.032(2)
C2 0.024(2) 0.025(2) 0.036(3) 0.017(2) 0.012(2) 0.0056(19)
C3 0.020(2) 0.025(2) 0.026(2) 0.010(2) -0.0016(19) -0.0003(19)
C16 0.032(3) 0.019(2) 0.026(2) 0.0049(19) 0.012(2) 0.004(2)
C11 0.027(2) 0.024(2) 0.033(3) 0.012(2) 0.011(2) 0.006(2)
C7 0.022(2) 0.026(2) 0.022(2) 0.0134(19) 0.0053(17) 0.0074(18)
C8 0.023(2) 0.035(3) 0.029(2) 0.018(2) 0.0098(19) 0.009(2)
C15 0.023(2) 0.025(2) 0.028(2) 0.0107(19) 0.0097(18) 0.0048(18)
C6 0.016(2) 0.025(2) 0.027(2) 0.011(2) 0.0068(17) 0.0016(17)
C13 0.022(2) 0.027(2) 0.026(2) 0.010(2) 0.0076(18) 0.0063(19)
C9 0.035(3) 0.038(3) 0.031(3) 0.015(2) 0.016(2) 0.014(2)
C12 0.024(2) 0.021(2) 0.027(2) 0.0082(19) 0.0085(18) 0.0030(18)
C21 0.038(3) 0.026(3) 0.036(3) 0.007(2) 0.016(2) 0.003(2)
C17 0.047(3) 0.030(3) 0.027(2) 0.013(2) 0.012(2) 0.009(2)
C1 0.027(2) 0.031(3) 0.029(2) 0.008(2) 0.012(2) 0.007(2)
C4 0.034(3) 0.027(3) 0.026(2) 0.013(2) 0.003(2) 0.009(2)
C5 0.030(3) 0.032(3) 0.031(2) 0.022(2) 0.001(2) 0.002(2)
C18 0.080(5) 0.041(3) 0.039(3) 0.026(3) 0.028(3) 0.029(3)
C20 0.058(4) 0.029(3) 0.050(3) 0.009(3) 0.032(3) 0.000(3)
C19 0.087(5) 0.029(3) 0.049(3) 0.020(3) 0.044(4) 0.013(3)
C10 0.034(3) 0.024(2) 0.033(3) 0.010(2) 0.012(2) 0.011(2)
O7 0.035(2) 0.061(3) 0.041(2) -0.003(2) 0.0115(18) 0.001(2)
C22 0.051(4) 0.105(7) 0.045(4) 0.010(4) 0.014(3) 0.031(4)

loop_
_atom_type_symbol
_atom_type_description
_atom_type_scat_dispersion_real
_atom_type_scat_dispersion_imag
_atom_type_scat_source
C C 0.0033 0.0016 'International Tables Vol C Tables 4.2.6.8 and 6.1.1.4'
N N 0.0061 0.0033 'International Tables Vol C Tables 4.2.6.8 and 6.1.1.4'
O O 0.0106 0.0060 'International Tables Vol C Tables 4.2.6.8 and 6.1.1.4'
Re Re -1.0185 7.2310 'International Tables Vol C Tables 4.2.6.8 and 6.1.1.4'
H H 0.0000 0.0000 'International Tables Vol C Tables 4.2.6.8 and 6.1.1.4'

loop_
_geom_angle_atom_site_label_1
_geom_angle_atom_site_label_2
_geom_angle_atom_site_label_3
_geom_angle
C2 Re1 C1 89.3(2)
C2 Re1 C3 86.72(19)
C1 Re1 C3 88.6(2)
C2 Re1 O4 174.66(16)
C1 Re1 O4 94.75(17)
C3 Re1 O4 96.85(16)
C2 Re1 N1 97.69(17)
C1 Re1 N1 96.34(17)
C3 Re1 N1 173.38(17)
O4 Re1 N1 78.42(13)
C2 Re1 N2 97.07(16)
C1 Re1 N2 171.39(17)
C3 Re1 N2 97.50(16)
O4 Re1 N2 78.57(12)
N1 Re1 N2 77.12(14)
C4 O4 Re1 118.3(3)
C13 O6 N3 108.2(3)
C11 N1 C7 118.6(4)
C11 N1 Re1 124.4(3)
C7 N1 Re1 116.0(3)
C5 N2 C6 110.1(3)
C5 N2 C12 109.6(3)
C6 N2 C12 109.6(3)
C5 N2 Re1 107.7(3)
C6 N2 Re1 106.9(2)
C12 N2 Re1 112.8(3)
C15 N3 O6 106.1(4)
C13 C14 C15 107.9(4)
C13 C14 H14 126.1
C15 C14 H14 126.1
O2 C2 Re1 177.3(4)
O3 C3 Re1 177.5(4)
C17 C16 C21 119.4(5)
C17 C16 C15 120.4(4)
C21 C16 C15 120.2(5)
N1 C11 C10 122.3(4)
N1 C11 H11 118.8
C10 C11 H11 118.8
N1 C7 C8 121.4(4)
N1 C7 C6 115.3(4)
C8 C7 C6 123.2(4)
C9 C8 C7 119.4(4)
C9 C8 H8 120.3
C7 C8 H8 120.3
N3 C15 C14 110.2(4)
N3 C15 C16 121.4(4)
C14 C15 C16 128.4(4)
C7 C6 N2 111.4(3)
C7 C6 H6A 109.4
N2 C6 H6A 109.4
C7 C6 H6B 109.4
N2 C6 H6B 109.4
H6A C6 H6B 108.0
C14 C13 O6 107.6(4)
C14 C13 C12 135.4(4)
O6 C13 C12 116.9(4)
C8 C9 C10 119.2(4)
C8 C9 H9 120.4
C10 C9 H9 120.4
C13 C12 N2 115.5(4)
C13 C12 H12A 108.4
N2 C12 H12A 108.4
C13 C12 H12B 108.4
N2 C12 H12B 108.4
H12A C12 H12B 107.5
C20 C21 C16 120.2(6)
C20 C21 H21 119.9
C16 C21 H21 119.9
C18 C17 C16 119.7(5)
C18 C17 H17 120.2
C16 C17 H17 120.2
O1 C1 Re1 178.1(4)
O5 C4 O4 124.3(4)
O5 C4 C5 119.8(4)
O4 C4 C5 115.7(4)
N2 C5 C4 113.7(4)
N2 C5 H5A 108.8
C4 C5 H5A 108.8
N2 C5 H5B 108.8
C4 C5 H5B 108.8
H5A C5 H5B 107.7
C17 C18 C19 121.2(6)
C17 C18 H18 119.4
C19 C18 H18 119.4
C21 C20 C19 120.7(6)
C21 C20 H20 119.7
C19 C20 H20 119.7
C20 C19 C18 118.8(5)
C20 C19 H19 120.6
C18 C19 H19 120.6
C11 C10 C9 119.1(5)
C11 C10 H10 120.5
C9 C10 H10 120.5
C22 O7 H7 109.5
O7 C22 H22A 109.5
O7 C22 H22B 109.5
H22A C22 H22B 109.5
O7 C22 H22C 109.5
H22A C22 H22C 109.5
H22B C22 H22C 109.5

loop_
_geom_bond_atom_site_label_1
_geom_bond_atom_site_label_2
_geom_bond_distance
Re1 C2 1.909(5)
Re1 C1 1.914(5)
Re1 C3 1.916(5)
Re1 O4 2.125(3)
Re1 N1 2.172(4)
Re1 N2 2.233(4)
O1 C1 1.148(6)
O2 C2 1.156(6)
O3 C3 1.154(6)
O4 C4 1.302(6)
O5 C4 1.223(6)
O6 C13 1.354(5)
O6 N3 1.412(5)
N1 C11 1.348(6)
N1 C7 1.357(6)
N2 C5 1.497(5)
N2 C6 1.499(5)
N2 C12 1.499(6)
N3 C15 1.312(6)
C14 C13 1.347(6)
C14 C15 1.372(7)
C14 H14 0.9300
C16 C17 1.387(7)
C16 C21 1.394(7)
C16 C15 1.468(6)
C11 C10 1.380(6)
C11 H11 0.9300
C7 C8 1.390(6)
C7 C6 1.496(6)
C8 C9 1.377(7)
C8 H8 0.9300
C6 H6A 0.9700
C6 H6B 0.9700
C13 C12 1.490(6)
C9 C10 1.384(7)
C9 H9 0.9300
C12 H12A 0.9700
C12 H12B 0.9700
C21 C20 1.384(8)
C21 H21 0.9300
C17 C18 1.386(7)
C17 H17 0.9300
C4 C5 1.520(7)
C5 H5A 0.9700
C5 H5B 0.9700
C18 C19 1.387(9)
C18 H18 0.9300
C20 C19 1.385(9)
C20 H20 0.9300
C19 H19 0.9300
C10 H10 0.9300
O7 C22 1.400(7)
O7 H7 0.8200
C22 H22A 0.9600
C22 H22B 0.9600
C22 H22C 0.9600

loop_
_geom_torsion_atom_site_label_1
_geom_torsion_atom_site_label_2
_geom_torsion_atom_site_label_3
_geom_torsion_atom_site_label_4
_geom_torsion
C2 Re1 O4 C4 -33.9(19)
C1 Re1 O4 C4 -173.0(4)
C3 Re1 O4 C4 97.8(4)
N1 Re1 O4 C4 -77.5(3)
N2 Re1 O4 C4 1.5(3)
C2 Re1 N1 C11 103.5(4)
C1 Re1 N1 C11 13.4(4)
C3 Re1 N1 C11 -125.0(13)
O4 Re1 N1 C11 -80.2(4)
N2 Re1 N1 C11 -161.0(4)
C2 Re1 N1 C7 -87.7(3)
C1 Re1 N1 C7 -177.8(3)
C3 Re1 N1 C7 43.8(15)
O4 Re1 N1 C7 88.6(3)
N2 Re1 N1 C7 7.9(3)
C2 Re1 N2 C5 -170.4(3)
C1 Re1 N2 C5 52.2(12)
C3 Re1 N2 C5 -82.8(3)
O4 Re1 N2 C5 12.7(3)
N1 Re1 N2 C5 93.3(3)
C2 Re1 N2 C6 71.2(3)
C1 Re1 N2 C6 -66.2(12)
C3 Re1 N2 C6 158.8(3)
O4 Re1 N2 C6 -105.6(3)
N1 Re1 N2 C6 -25.1(3)
C2 Re1 N2 C12 -49.3(3)
C1 Re1 N2 C12 173.3(11)
C3 Re1 N2 C12 38.3(3)
O4 Re1 N2 C12 133.8(3)
N1 Re1 N2 C12 -145.6(3)
C13 O6 N3 C15 -0.4(5)
C1 Re1 C2 O2 -125(9)
C3 Re1 C2 O2 -36(9)
O4 Re1 C2 O2 96(9)
N1 Re1 C2 O2 139(9)
N2 Re1 C2 O2 61(9)
C2 Re1 C3 O3 -13(10)
C1 Re1 C3 O3 76(10)
O4 Re1 C3 O3 171(10)
N1 Re1 C3 O3 -145(9)
N2 Re1 C3 O3 -110(10)
C7 N1 C11 C10 0.7(7)
Re1 N1 C11 C10 169.3(4)
C11 N1 C7 C8 -0.3(6)
Re1 N1 C7 C8 -169.8(3)
C11 N1 C7 C6 -178.3(4)
Re1 N1 C7 C6 12.2(5)
N1 C7 C8 C9 -0.2(7)
C6 C7 C8 C9 177.6(4)
O6 N3 C15 C14 1.9(6)
O6 N3 C15 C16 178.9(4)
C13 C14 C15 N3 -2.7(6)
C13 C14 C15 C16 -179.4(4)
C17 C16 C15 N3 177.6(5)
C21 C16 C15 N3 -2.1(7)
C17 C16 C15 C14 -6.1(8)
C21 C16 C15 C14 174.3(5)
N1 C7 C6 N2 -35.4(5)
C8 C7 C6 N2 146.7(4)
C5 N2 C6 C7 -77.7(4)
C12 N2 C6 C7 161.7(3)
Re1 N2 C6 C7 39.1(4)
C15 C14 C13 O6 2.4(5)
C15 C14 C13 C12 177.8(5)
N3 O6 C13 C14 -1.3(5)
N3 O6 C13 C12 -177.7(4)
C7 C8 C9 C10 0.4(7)
C14 C13 C12 N2 96.6(6)
O6 C13 C12 N2 -88.3(5)
C5 N2 C12 C13 -56.4(5)
C6 N2 C12 C13 64.5(5)
Re1 N2 C12 C13 -176.4(3)
C17 C16 C21 C20 -0.9(7)
C15 C16 C21 C20 178.8(4)
C21 C16 C17 C18 0.6(7)
C15 C16 C17 C18 -179.0(4)
C2 Re1 C1 O1 -129(15)
C3 Re1 C1 O1 144(15)
O4 Re1 C1 O1 48(15)
N1 Re1 C1 O1 -31(15)
N2 Re1 C1 O1 9(16)
Re1 O4 C4 O5 168.4(4)
Re1 O4 C4 C5 -16.0(5)
C6 N2 C5 C4 92.0(5)
C12 N2 C5 C4 -147.4(4)
Re1 N2 C5 C4 -24.3(5)
O5 C4 C5 N2 -156.5(4)
O4 C4 C5 N2 27.7(6)
C16 C17 C18 C19 -0.4(8)
C16 C21 C20 C19 1.0(8)
C21 C20 C19 C18 -0.7(8)
C17 C18 C19 C20 0.4(8)
N1 C11 C10 C9 -0.6(7)
C8 C9 C10 C11 0.0(7)
